data_2310476
loop_
_publ_author_name
'Rundle, R.E.'
'Scheringer, C.'

_publ_section_title
;
 The crystal structure of chromium(II) chloride
;
_journal_name_full 'Acta Crystallographica (1,1948-23,1967)'
_journal_page_first 927
_journal_page_last 929
_journal_volume 14
_journal_year 1961
_chemical_formula_sum 'Cl2 Cr'
_chemical_name_systematic 'Cr Cl2'
_space_group_IT_number 58
_symmetry_space_group_name_Hall '-P 2 2n'
_symmetry_space_group_name_H-M 'P n n m'
_cell_angle_alpha 90
_cell_angle_beta 90
_cell_angle_gamma 90
_cell_formula_units_Z 2
_cell_length_a 6.621
_cell_length_b 5.957
_cell_length_c 3.48
_cell_volume 137.256
_citation_journal_id_ASTM ACCRA9
_cod_data_source_file Rundle_ACCRA9_1961_1476.cif
_cod_data_source_block Cl2Cr1
_cod_original_cell_volume 137.2557
_cod_original_formula_sum 'Cl2 Cr1'
_cod_database_code 2310476

loop_
_symmetry_equiv_pos_as_xyz
x,y,z
-x,-y,z
x+1/2,-y+1/2,-z+1/2
-x+1/2,y+1/2,-z+1/2
-x,-y,-z
x,y,-z
-x-1/2,y-1/2,z-1/2
x-1/2,-y-1/2,z-1/2

loop_
_atom_site_label
_atom_site_type_symbol
_atom_site_fract_x
_atom_site_fract_y
_atom_site_fract_z
_atom_site_occupancy
_atom_site_U_iso_or_equiv
Cr1 Cr+2 0 0 0 1 0.0
Cl1 Cl-1 0.359 0.27 0 1 0.0
